data_8104136
loop_
_publ_author_name
'Woike, T.'
'Held, P.'
'Muehlberg, M.'
'Imlau, M.'

_publ_section_title
;
 Crystal structure analysis and extremely long-living light-induced
 metastable states in Rb Y (Fe (C N)5 N O)2 * 10(H2 O) and Cs Y (Fe (C N)5
 N O)2 * 10(H2 O)
;
_journal_name_full 'Zeitschrift fuer Kristallographie (149,1979-)'
_journal_page_first 525
_journal_page_last 531
_journal_volume 217
_journal_year 2002
_chemical_formula_sum 'C10 H20 Cs Fe2 N12 O12 Y'
_chemical_name_systematic 'Cs Y (Fe (C N)5 (N O))2 (H2 O)10'
_space_group_IT_number 14
_symmetry_space_group_name_Hall '-P 2yn'
_symmetry_space_group_name_H-M 'P 1 21/n 1'
_cell_angle_alpha 90
_cell_angle_beta 105.542
_cell_angle_gamma 90
_cell_formula_units_Z 4
_cell_length_a 9.9058
_cell_length_b 25.9187
_cell_length_c 11.8829
_cell_volume 2939.323
_citation_journal_id_ASTM ZEKRDZ
_cod_data_source_file Woike_ZEKRDZ_2002_758.cif
_cod_data_source_block C10H20Cs1Fe2N12O12Y1
_cod_original_sg_symbol_Hall '-P 2ybc (x-z,y,z)'
_cod_original_formula_sum 'C10 H20 Cs1 Fe2 N12 O12 Y1'
_cod_database_code 8104136

loop_
_symmetry_equiv_pos_as_xyz
x,y,z
-x+1/2,y+1/2,-z+1/2
-x,-y,-z
x-1/2,-y-1/2,z-1/2

loop_
_atom_site_label
_atom_site_type_symbol
_atom_site_fract_x
_atom_site_fract_y
_atom_site_fract_z
_atom_site_occupancy
_atom_site_U_iso_or_equiv
O11 O-2 -0.1483 -0.0331 0.2123 1 0.0
O2 O-2 0.4934 0.2865 0.1072 1 0.0
O8 O-2 0.6637 0.0846 0.2692 1 0.0
C10 C 0.3509 0.2106 -0.2659 1 0.0
C8 C -0.4331 0.2031 -0.0786 1 0.0
N9 N-1 0.2559 0.1532 -0.0285 1 0.0
O7 O-2 0.0041 0.0606 0.2911 1 0.0
C7 C 0.3069 0.1861 -0.0627 1 0.0
O12 O-2 0.6868 -0.011 0.3618 1 0.0
O1 O-2 0.5032 -0.0924 0.2061 1 0.0
Y1 Y+3 0.21815 0.1025 0.2966 1 0.0
Fe1 Fe+2 0.31015 -0.10393 0.33675 1 0.0
N7 N+3 0.4488 0.2709 0.0173 1 0.0
N10 N-1 -0.3354 0.1781 -0.0485 1 0.0
N6 N-1 -0.0935 0.1067 0.5179 1 0.0
N8 N-1 0.6092 0.2016 0.3035 1 0.0
O10 O-2 -0.2281 0.0885 0.0798 1 0.0
N4 N-1 0.2846 -0.2226 0.327 1 0.0
N1 N+3 0.4251 -0.0983 0.2582 1 0.0
N3 N-1 0.55 -0.1066 0.5634 1 0.0
C2 C 0.4572 -0.1065 0.4822 1 0.0
O5 O-2 0.3213 0.18187 0.2672 1 0.0
C9 C 0.4859 0.2966 -0.1888 1 0.0
N5 N-1 0.0544 -0.1014 0.1243 1 0.0
Cs1 Cs+1 -0.03901 0.22481 -0.02103 1 0.0
O9 O-2 0.3555 0.0049 0.0064 1 0.0
Fe2 Fe+2 0.39809 0.24441 -0.11501 1 0.0
N2 N-1 0.2704 0.0134 0.3493 1 0.0
C3 C 0.2972 -0.1787 0.3324 1 0.0
C1 C 0.29 -0.0304 0.348 1 0.0
C5 C 0.1747 -0.106 0.429 1 0.0
O6 O-2 0.0996 0.0954 0.102 1 0.0
O4 O-2 0.3767 0.0779 0.1893 1 0.0
O3 O-2 0.1849 0.1142 0.4852 1 0.0
C6 C 0.2164 0.2788 -0.1671 1 0.0
C4 C 0.1491 -0.1027 0.205 1 0.0
N11 N-1 0.0432 0.1722 0.2733 1 0.0
N12 N-1 0.3225 0.1907 0.6453 1 0.0
